data_1565273
loop_
_publ_author_name
'Tian, Yu'
'Yang, Jie'
'Gao, Mingxue'
'Liu, Zhenjiang'
'Zhao, M.'
'Fang, Manman'
'Li, Zhen'

_publ_section_title
;
 Organic Microporous Crystals Driven by Pure C-H&#x2027;&#x2027;&#x2027;\p
 Interactions with Vapors-Induced Crystal-to-Crystal Transformations
;
_journal_name_full 'Materials Horizons'
_journal_paper_doi 10.1039/D1MH01360B
_journal_year 2021
_chemical_formula_moiety 'C Cl2, 2(C36 H22 N2 O S2)'
_chemical_formula_sum 'C73 H46 Cl2 N4 O2 S4'
_chemical_formula_weight 1210.28
_space_group_crystal_system monoclinic
_space_group_IT_number 14
_space_group_name_Hall '-P 2ybc'
_space_group_name_H-M_alt 'P 1 21/c 1'
_atom_sites_solution_hydrogens geom
_atom_sites_solution_primary dual
_audit_block_doi 10.5517/ccdc.csd.cc261rwx
_audit_creation_date 2020-04-25
_audit_creation_method
;
Olex2 1.2
(compiled 2018.05.29 svn.r3508 for OlexSys, GUI svn.r5506)
;
_audit_update_record
;
2020-09-05 deposited with the CCDC.	2021-11-15 downloaded from the CCDC.
;
_cell_angle_alpha 90
_cell_angle_beta 103.7910(10)
_cell_angle_gamma 90
_cell_formula_units_Z 2
_cell_length_a 14.3600(2)
_cell_length_b 14.8334(2)
_cell_length_c 14.02980(10)
_cell_measurement_reflns_used 12696
_cell_measurement_temperature 293(2)
_cell_measurement_theta_max 73.0670
_cell_measurement_theta_min 4.3480
_cell_volume 2902.30(6)
_computing_cell_refinement 'CrysAlisPro 1.171.39.46e (Rigaku OD, 2018)'
_computing_data_collection 'CrysAlisPro 1.171.39.46e (Rigaku OD, 2018)'
_computing_data_reduction 'CrysAlisPro 1.171.39.46e (Rigaku OD, 2018)'
_computing_molecular_graphics 'Olex2 (Dolomanov et al., 2009)'
_computing_publication_material 'Olex2 (Dolomanov et al., 2009)'
_computing_structure_refinement 'ShelXL (Sheldrick, 2015)'
_computing_structure_solution 'ShelXT (Sheldrick, 2015)'
_diffrn_ambient_temperature 293(2)
_diffrn_detector 'CCD plate'
_diffrn_detector_area_resol_mean 5.1975
_diffrn_detector_type AtlasS2
_diffrn_measured_fraction_theta_full 1.000
_diffrn_measured_fraction_theta_max 1.000
_diffrn_measurement_details
;
List of Runs (angles in degrees, time in seconds):

  # Type    Start    End  Width  t~exp~   \w     \q     \k     \f   Frames
#--------------------------------------------------------------------------
  1  \w    -30.00  32.00   1.00    4.07    --  -41.12  57.00  30.00   62
  2  \w    -82.00  36.00   1.00    4.07    --  -41.12  19.00   0.00  118
  3  \w    -89.00  -6.00   1.00    4.07    --  -41.12 125.00  60.00   83
  4  \w     47.00  83.00   1.00    4.07    --   41.12-122.00 -38.00   36
  5  \w     21.00  92.00   1.00    4.07    --   41.12  37.00  30.00   71
  6  \w    101.00 173.00   1.00   16.27    --  105.32 125.00  60.00   72
  7  \w     58.00 178.00   1.00   16.27    --  105.32  15.00 150.00  120
  8  \w     33.00  59.00   1.00   16.27    --  105.32 -30.00 -90.00   26
  9  \w    127.00 173.00   1.00   16.27    --  105.32 125.00 -60.00   46
 10  \w     24.00  88.00   1.00   16.27    --  105.32 -94.00-150.00   64
 11  \w     95.00 123.00   1.00   16.27    --  105.32 125.00 -60.00   28
 12  \w     33.00  98.00   1.00   16.27    --  105.32 -94.00  60.00   65
 13  \w    125.00 176.00   1.00   16.27    --  105.32 125.00   0.00   51
 14  \w     69.00 115.00   1.00   16.27    --  105.32-125.00-180.00   46
 15  \w     64.00 114.00   1.00   16.27    --  105.32-122.00 -38.00   50
 16  \w     77.00 126.00   1.00   16.27    --  105.32 -30.00 -90.00   49
 17  \w     34.00 117.00   1.00   16.27    --  105.32 -45.00  30.00   83
 18  \w     82.00 178.00   1.00   16.27    --  105.32  45.00 -60.00   96
 19  \w     29.00  97.00   1.00   16.27    --  105.32 -94.00   0.00   68
;
_diffrn_measurement_device 'four-circle diffractometer'
_diffrn_measurement_device_type 'SuperNova, Dual, Cu at home/near, AtlasS2'
_diffrn_measurement_method '\w scans'
_diffrn_orient_matrix_type 'CrysAlisPro convention (1999,Acta A55,543-557)'
_diffrn_orient_matrix_UB_11 0.0036870000
_diffrn_orient_matrix_UB_12 0.1031953000
_diffrn_orient_matrix_UB_13 0.0127848000
_diffrn_orient_matrix_UB_21 -0.1103788000
_diffrn_orient_matrix_UB_22 0.0032495000
_diffrn_orient_matrix_UB_23 -0.0248434000
_diffrn_orient_matrix_UB_31 0.0016929000
_diffrn_orient_matrix_UB_32 -0.0113375000
_diffrn_orient_matrix_UB_33 0.1095575000
_diffrn_radiation_monochromator mirror
_diffrn_radiation_probe x-ray
_diffrn_radiation_type CuK\a
_diffrn_radiation_wavelength 1.54184
_diffrn_reflns_av_R_equivalents 0.0355
_diffrn_reflns_av_unetI/netI 0.0248
_diffrn_reflns_Laue_measured_fraction_full 1.000
_diffrn_reflns_Laue_measured_fraction_max 1.000
_diffrn_reflns_limit_h_max 17
_diffrn_reflns_limit_h_min -17
_diffrn_reflns_limit_k_max 17
_diffrn_reflns_limit_k_min -17
_diffrn_reflns_limit_l_max 16
_diffrn_reflns_limit_l_min -11
_diffrn_reflns_number 20229
_diffrn_reflns_point_group_measured_fraction_full 1.000
_diffrn_reflns_point_group_measured_fraction_max 1.000
_diffrn_reflns_theta_full 67.047
_diffrn_reflns_theta_max 67.047
_diffrn_reflns_theta_min 4.351
_diffrn_source 'micro-focus sealed X-ray tube'
_diffrn_source_type 'SuperNova (Cu) X-ray Source'
_exptl_absorpt_coefficient_mu 2.774
_exptl_absorpt_correction_T_max 1.00000
_exptl_absorpt_correction_T_min 0.18615
_exptl_absorpt_correction_type multi-scan
_exptl_absorpt_process_details
;
CrysAlisPro 1.171.39.46e (Rigaku Oxford Diffraction, 2018)
Empirical absorption correction using spherical harmonics,
 implemented in SCALE3 ABSPACK scaling algorithm.
;
_exptl_crystal_colour gray
_exptl_crystal_colour_primary gray
_exptl_crystal_density_diffrn 1.385
_exptl_crystal_description prism
_exptl_crystal_F_000 1252
_exptl_crystal_size_max 0.15
_exptl_crystal_size_mid 0.1
_exptl_crystal_size_min 0.08
_refine_diff_density_max 0.588
_refine_diff_density_min -0.560
_refine_diff_density_rms 0.053
_refine_ls_extinction_coef 0.0096(5)
_refine_ls_extinction_expression Fc^*^=kFc[1+0.001xFc^2^\l^3^/sin(2\q)]^-1/4^
_refine_ls_extinction_method 'SHELXL-2018/3 (Sheldrick 2018)'
_refine_ls_goodness_of_fit_ref 1.040
_refine_ls_hydrogen_treatment constr
_refine_ls_matrix_type full
_refine_ls_number_parameters 389
_refine_ls_number_reflns 5182
_refine_ls_number_restraints 1
_refine_ls_restrained_S_all 1.055
_refine_ls_R_factor_all 0.0576
_refine_ls_R_factor_gt 0.0538
_refine_ls_shift/su_max 0.001
_refine_ls_shift/su_mean 0.000
_refine_ls_structure_factor_coef Fsqd
_refine_ls_weighting_details 'w=1/[\s^2^(Fo^2^)+(0.0804P)^2^+1.5001P] where P=(Fo^2^+2Fc^2^)/3'
_refine_ls_weighting_scheme calc
_refine_ls_wR_factor_gt 0.1495
_refine_ls_wR_factor_ref 0.1540
_reflns_Friedel_coverage 0.000
_reflns_number_gt 4674
_reflns_number_total 5182
_reflns_threshold_expression 'I > 2\s(I)'
_cod_data_source_file d1mh01360b2.cif
_cod_data_source_block ty-ml-yelow-20190517
_cod_database_code 1565273
_shelx_shelxl_version_number 2018/3
_chemical_oxdiff_formula 'C36 H22 O1 N2 S2'
_shelx_space_group_comment
;
The symmetry employed for this shelxl refinement is uniquely defined
by the following loop, which should always be used as a source of
symmetry information in preference to the above space-group names.
They are only intended as comments.
;
_shelx_estimated_absorpt_t_max 0.809
_shelx_estimated_absorpt_t_min 0.681
_reflns_odcompleteness_completeness 99.94
_reflns_odcompleteness_iscentric 1
_reflns_odcompleteness_theta 66.97
_olex2_refinement_description
;
1. Fixed Uiso
 At 1.2 times of:
  All C(H) groups
2. Restrained distances
 Cl1-C37
 1.76 with sigma of 0.02
3. Others
 Fixed Sof: C37(0.5)
4.a Aromatic/amide H refined with riding coordinates:
 C1(H1), C3(H3), C4(H4), C9(H9), C10(H10), C12(H12), C13(H13), C14(H14),
 C15(H15), C16(H16), C21(H21), C22(H22), C23(H23), C24(H24), C25(H25), C26(H26),
  C27(H27), C28(H28), C33(H33), C34(H34), C35(H35), C36(H36)
;
_olex2_submission_special_instructions 'No special instructions were received'
_oxdiff_exptl_absorpt_empirical_details
;
Empirical correction (ABSPACK) includes:
- Absorption correction using spherical harmonics
- Frame scaling
;
_oxdiff_exptl_absorpt_empirical_full_max 3.508
_oxdiff_exptl_absorpt_empirical_full_min 0.468

loop_
_space_group_symop_operation_xyz
'x, y, z'
'-x, y+1/2, -z+1/2'
'-x, -y, -z'
'x, -y-1/2, z-1/2'

loop_
_atom_site_label
_atom_site_type_symbol
_atom_site_fract_x
_atom_site_fract_y
_atom_site_fract_z
_atom_site_U_iso_or_equiv
_atom_site_adp_type
_atom_site_occupancy
_atom_site_site_symmetry_order
_atom_site_calc_flag
_atom_site_refinement_flags_posn
_atom_site_refinement_flags_adp
_atom_site_refinement_flags_occupancy
_atom_site_disorder_assembly
_atom_site_disorder_group
Cl1 Cl 0.42804(17) 0.44483(16) 0.5277(2) 0.2037(9) Uani 1 1 d D . . . .
C37 C 0.5000(12) 0.4668(8) 0.4676(9) 0.184(7) Uani 0.5 1 d D . P . .
S1 S 1.15827(5) 0.68099(6) 0.57715(5) 0.0742(3) Uani 1 1 d . . . . .
S2 S 0.28160(6) 0.67638(5) 0.36341(6) 0.0737(3) Uani 1 1 d . . . . .
O1 O 0.71740(11) 0.70145(12) 0.03771(10) 0.0500(4) Uani 1 1 d . . . . .
N1 N 1.00209(12) 0.67935(13) 0.38149(14) 0.0475(4) Uani 1 1 d . . . . .
N2 N 0.42175(12) 0.69375(12) 0.22986(14) 0.0454(4) Uani 1 1 d . . . . .
C1 C 0.83427(14) 0.68369(14) 0.29364(15) 0.0400(4) Uani 1 1 d . . . . .
H1 H 0.816535 0.681881 0.353187 0.048 Uiso 1 1 calc R . . . .
C2 C 0.93011(14) 0.68019(14) 0.29031(16) 0.0433(5) Uani 1 1 d . . . . .
C3 C 0.95723(15) 0.68163(15) 0.20131(17) 0.0483(5) Uani 1 1 d . . . . .
H3 H 1.021952 0.678548 0.201493 0.058 Uiso 1 1 calc R . . . .
C4 C 0.89004(16) 0.68755(16) 0.11287(16) 0.0484(5) Uani 1 1 d . . . . .
H4 H 0.907819 0.688137 0.053322 0.058 Uiso 1 1 calc R . . . .
C5 C 0.79466(15) 0.69257(14) 0.11730(14) 0.0409(4) Uani 1 1 d . . . . .
C6 C 0.76571(14) 0.68997(13) 0.20539(14) 0.0369(4) Uani 1 1 d . . . . .
C7 C 0.66255(14) 0.69582(13) 0.17839(14) 0.0379(4) Uani 1 1 d . . . . .
C8 C 0.63729(15) 0.70295(16) 0.07669(15) 0.0447(5) Uani 1 1 d . . . . .
C9 C 0.54339(17) 0.7103(2) 0.02312(16) 0.0588(6) Uani 1 1 d . . . . .
H9 H 0.528150 0.715846 -0.044868 0.071 Uiso 1 1 calc R . . . .
C10 C 0.47359(16) 0.70909(19) 0.07546(17) 0.0569(6) Uani 1 1 d . . . . .
H10 H 0.409597 0.714705 0.042170 0.068 Uiso 1 1 calc R . . . .
C11 C 0.49673(14) 0.69960(15) 0.17747(16) 0.0444(5) Uani 1 1 d . . . . .
C12 C 0.59078(14) 0.69384(13) 0.23025(15) 0.0391(4) Uani 1 1 d . . . . .
H12 H 0.605926 0.688793 0.298277 0.047 Uiso 1 1 calc R . . . .
C13 C 1.00215(18) 0.84306(17) 0.36804(18) 0.0559(6) Uani 1 1 d . . . . .
H13 H 0.954083 0.838915 0.310576 0.067 Uiso 1 1 calc R . . . .
C14 C 1.0355(2) 0.9273(2) 0.4025(2) 0.0712(7) Uani 1 1 d . . . . .
H14 H 1.009123 0.978740 0.368702 0.085 Uiso 1 1 calc R . . . .
C15 C 1.1074(2) 0.9351(2) 0.4865(2) 0.0799(9) Uani 1 1 d . . . . .
H15 H 1.130885 0.991418 0.509570 0.096 Uiso 1 1 calc R . . . .
C16 C 1.1441(2) 0.8580(2) 0.5358(2) 0.0707(8) Uani 1 1 d . . . . .
H16 H 1.192838 0.862994 0.592562 0.085 Uiso 1 1 calc R . . . .
C17 C 1.11062(15) 0.77322(19) 0.50349(16) 0.0535(6) Uani 1 1 d . . . . .
C18 C 1.03848(14) 0.76440(16) 0.41692(15) 0.0457(5) Uani 1 1 d . . . . .
C19 C 1.04862(14) 0.59685(16) 0.41174(16) 0.0465(5) Uani 1 1 d . . . . .
C20 C 1.12489(16) 0.59132(19) 0.49517(16) 0.0538(6) Uani 1 1 d . . . . .
C21 C 1.1726(2) 0.5096(2) 0.51910(19) 0.0687(8) Uani 1 1 d . . . . .
H21 H 1.225483 0.507159 0.572301 0.082 Uiso 1 1 calc R . . . .
C22 C 1.1433(2) 0.4326(2) 0.4659(2) 0.0692(8) Uani 1 1 d . . . . .
H22 H 1.176603 0.378846 0.482184 0.083 Uiso 1 1 calc R . . . .
C23 C 1.0644(2) 0.43618(19) 0.3885(2) 0.0634(7) Uani 1 1 d . . . . .
H23 H 1.041796 0.383789 0.354329 0.076 Uiso 1 1 calc R . . . .
C24 C 1.01825(17) 0.51740(17) 0.36090(18) 0.0539(6) Uani 1 1 d . . . . .
H24 H 0.965786 0.518911 0.307209 0.065 Uiso 1 1 calc R . . . .
C25 C 0.41507(18) 0.85838(17) 0.2302(2) 0.0587(6) Uani 1 1 d . . . . .
H25 H 0.460785 0.860628 0.193101 0.070 Uiso 1 1 calc R . . . .
C26 C 0.3783(2) 0.93754(19) 0.2578(2) 0.0745(8) Uani 1 1 d . . . . .
H26 H 0.400320 0.992414 0.239762 0.089 Uiso 1 1 calc R . . . .
C27 C 0.3103(2) 0.9369(2) 0.3109(2) 0.0795(9) Uani 1 1 d . . . . .
H27 H 0.285448 0.990638 0.328359 0.095 Uiso 1 1 calc R . . . .
C28 C 0.2790(2) 0.8558(2) 0.3382(2) 0.0693(7) Uani 1 1 d . . . . .
H28 H 0.231848 0.854687 0.373500 0.083 Uiso 1 1 calc R . . . .
C29 C 0.31655(16) 0.77560(16) 0.31391(16) 0.0500(5) Uani 1 1 d . . . . .
C30 C 0.38448(14) 0.77529(14) 0.25719(15) 0.0430(5) Uani 1 1 d . . . . .
C31 C 0.37154(14) 0.61114(15) 0.22369(16) 0.0445(5) Uani 1 1 d . . . . .
C32 C 0.30292(16) 0.59685(16) 0.27832(17) 0.0506(5) Uani 1 1 d . . . . .
C33 C 0.2533(2) 0.51625(19) 0.2710(2) 0.0667(7) Uani 1 1 d . . . . .
H33 H 0.206305 0.508529 0.305851 0.080 Uiso 1 1 calc R . . . .
C34 C 0.2722(2) 0.4478(2) 0.2132(3) 0.0796(9) Uani 1 1 d . . . . .
H34 H 0.239169 0.393489 0.209482 0.095 Uiso 1 1 calc R . . . .
C35 C 0.3408(2) 0.4600(2) 0.1605(3) 0.0784(8) Uani 1 1 d . . . . .
H35 H 0.354472 0.413523 0.121480 0.094 Uiso 1 1 calc R . . . .
C36 C 0.38946(18) 0.54083(18) 0.1653(2) 0.0623(6) Uani 1 1 d . . . . .
H36 H 0.435073 0.548273 0.128728 0.075 Uiso 1 1 calc R . . . .

loop_
_atom_site_aniso_label
_atom_site_aniso_U_11
_atom_site_aniso_U_22
_atom_site_aniso_U_33
_atom_site_aniso_U_23
_atom_site_aniso_U_13
_atom_site_aniso_U_12
Cl1 0.199(2) 0.1751(18) 0.259(2) 0.0339(16) 0.0973(19) -0.0004(14)
C37 0.33(2) 0.107(8) 0.134(9) -0.010(6) 0.103(12) 0.067(10)
S1 0.0613(4) 0.1021(6) 0.0461(4) 0.0008(3) -0.0128(3) 0.0013(4)
S2 0.0910(5) 0.0752(5) 0.0667(5) -0.0002(3) 0.0418(4) -0.0134(4)
O1 0.0418(8) 0.0744(10) 0.0321(7) 0.0009(7) 0.0053(6) -0.0055(7)
N1 0.0323(9) 0.0581(11) 0.0468(10) 0.0025(8) -0.0012(7) -0.0020(7)
N2 0.0304(8) 0.0499(10) 0.0546(10) 0.0032(8) 0.0079(8) -0.0027(7)
C1 0.0331(10) 0.0487(11) 0.0359(10) 0.0011(8) 0.0035(8) -0.0028(8)
C2 0.0313(10) 0.0519(12) 0.0435(11) 0.0010(9) 0.0021(8) -0.0025(8)
C3 0.0332(10) 0.0604(13) 0.0521(12) -0.0016(10) 0.0117(9) -0.0031(9)
C4 0.0432(11) 0.0620(13) 0.0425(11) -0.0023(9) 0.0153(9) -0.0044(9)
C5 0.0372(10) 0.0485(11) 0.0350(10) -0.0006(8) 0.0045(8) -0.0046(8)
C6 0.0322(9) 0.0402(10) 0.0369(10) 0.0012(7) 0.0058(8) -0.0033(7)
C7 0.0332(10) 0.0430(10) 0.0342(10) 0.0017(8) 0.0016(8) -0.0031(8)
C8 0.0363(10) 0.0591(12) 0.0366(10) 0.0030(9) 0.0044(8) -0.0052(9)
C9 0.0451(12) 0.0904(18) 0.0340(11) 0.0093(11) -0.0041(9) -0.0022(12)
C10 0.0326(10) 0.0831(16) 0.0477(12) 0.0102(11) -0.0049(9) -0.0016(11)
C11 0.0315(10) 0.0519(11) 0.0478(11) 0.0053(9) 0.0054(8) -0.0021(8)
C12 0.0343(10) 0.0454(10) 0.0361(10) 0.0040(8) 0.0054(8) -0.0021(8)
C13 0.0536(13) 0.0624(14) 0.0489(12) -0.0092(11) 0.0065(10) 0.0052(11)
C14 0.0795(18) 0.0616(16) 0.0709(17) -0.0164(13) 0.0146(14) 0.0072(14)
C15 0.0791(19) 0.0753(19) 0.083(2) -0.0379(16) 0.0152(16) -0.0060(16)
C16 0.0545(15) 0.095(2) 0.0576(15) -0.0310(15) 0.0031(12) -0.0029(14)
C17 0.0353(10) 0.0826(17) 0.0416(11) -0.0128(11) 0.0072(9) -0.0011(11)
C18 0.0318(10) 0.0642(13) 0.0413(10) -0.0059(9) 0.0093(8) 0.0001(9)
C19 0.0316(9) 0.0643(13) 0.0449(11) 0.0098(10) 0.0118(8) 0.0025(9)
C20 0.0386(11) 0.0808(16) 0.0422(11) 0.0113(11) 0.0102(9) 0.0048(10)
C21 0.0583(15) 0.099(2) 0.0489(13) 0.0255(14) 0.0125(11) 0.0224(14)
C22 0.0799(18) 0.0742(18) 0.0595(15) 0.0227(14) 0.0282(14) 0.0227(15)
C23 0.0726(17) 0.0615(15) 0.0639(15) 0.0123(12) 0.0315(14) 0.0052(12)
C24 0.0455(12) 0.0634(14) 0.0535(13) 0.0055(11) 0.0133(10) -0.0014(10)
C25 0.0490(13) 0.0553(14) 0.0692(16) 0.0051(11) 0.0086(11) -0.0068(10)
C26 0.0777(19) 0.0493(14) 0.090(2) 0.0018(13) 0.0081(16) -0.0056(13)
C27 0.087(2) 0.0611(17) 0.090(2) -0.0134(15) 0.0204(18) 0.0106(15)
C28 0.0687(17) 0.0726(18) 0.0684(16) -0.0123(14) 0.0201(13) 0.0074(14)
C29 0.0450(11) 0.0602(13) 0.0427(11) -0.0010(10) 0.0060(9) -0.0011(10)
C30 0.0320(9) 0.0502(11) 0.0413(10) 0.0025(9) -0.0023(8) -0.0020(8)
C31 0.0307(9) 0.0490(11) 0.0491(11) 0.0051(9) 0.0000(8) -0.0006(8)
C32 0.0418(11) 0.0568(13) 0.0506(12) 0.0097(10) 0.0059(9) -0.0048(9)
C33 0.0574(15) 0.0641(16) 0.0786(18) 0.0111(14) 0.0165(13) -0.0135(12)
C34 0.0677(18) 0.0590(16) 0.108(2) 0.0048(16) 0.0125(17) -0.0192(13)
C35 0.0729(18) 0.0561(15) 0.103(2) -0.0162(15) 0.0155(17) -0.0050(13)
C36 0.0491(13) 0.0595(14) 0.0796(17) -0.0079(13) 0.0180(12) -0.0014(11)

loop_
_atom_type_symbol
_atom_type_description
_atom_type_scat_dispersion_real
_atom_type_scat_dispersion_imag
_atom_type_scat_source
C C 0.0181 0.0091 'International Tables Vol C Tables 4.2.6.8 and 6.1.1.4'
H H 0.0000 0.0000 'International Tables Vol C Tables 4.2.6.8 and 6.1.1.4'
Cl Cl 0.3639 0.7018 'International Tables Vol C Tables 4.2.6.8 and 6.1.1.4'
N N 0.0311 0.0180 'International Tables Vol C Tables 4.2.6.8 and 6.1.1.4'
O O 0.0492 0.0322 'International Tables Vol C Tables 4.2.6.8 and 6.1.1.4'
S S 0.3331 0.5567 'International Tables Vol C Tables 4.2.6.8 and 6.1.1.4'

loop_
_geom_angle_atom_site_label_1
_geom_angle_atom_site_label_2
_geom_angle_atom_site_label_3
_geom_angle
_geom_angle_site_symmetry_1
_geom_angle_site_symmetry_3
_geom_angle_publ_flag
C37 Cl1 C37 49.7(6) . 3_666 ?
Cl1 C37 Cl1 130.3(6) . 3_666 ?
C37 C37 Cl1 70.8(10) 3_666 . ?
C37 C37 Cl1 59.5(11) 3_666 3_666 ?
C20 S1 C17 101.46(11) . . ?
C29 S2 C32 100.49(11) . . ?
C5 O1 C8 105.36(15) . . ?
C18 N1 C2 115.63(17) . . ?
C18 N1 C19 124.13(18) . . ?
C19 N1 C2 117.58(18) . . ?
C30 N2 C11 117.62(17) . . ?
C30 N2 C31 122.56(17) . . ?
C31 N2 C11 116.89(18) . . ?
C2 C1 H1 121.0 . . ?
C2 C1 C6 118.02(19) . . ?
C6 C1 H1 121.0 . . ?
C1 C2 N1 118.51(19) . . ?
C1 C2 C3 121.34(19) . . ?
C3 C2 N1 120.08(19) . . ?
C2 C3 H3 119.3 . . ?
C4 C3 C2 121.4(2) . . ?
C4 C3 H3 119.3 . . ?
C3 C4 H4 121.7 . . ?
C3 C4 C5 116.7(2) . . ?
C5 C4 H4 121.7 . . ?
O1 C5 C4 125.48(19) . . ?
O1 C5 C6 111.56(17) . . ?
C4 C5 C6 122.95(19) . . ?
C1 C6 C5 119.59(18) . . ?
C1 C6 C7 134.73(19) . . ?
C5 C6 C7 105.67(17) . . ?
C8 C7 C6 105.94(18) . . ?
C8 C7 C12 119.48(18) . . ?
C12 C7 C6 134.57(18) . . ?
O1 C8 C7 111.45(18) . . ?
C9 C8 O1 125.45(19) . . ?
C9 C8 C7 123.1(2) . . ?
C8 C9 H9 121.7 . . ?
C10 C9 C8 116.7(2) . . ?
C10 C9 H9 121.7 . . ?
C9 C10 H10 119.3 . . ?
C9 C10 C11 121.5(2) . . ?
C11 C10 H10 119.3 . . ?
C10 C11 N2 120.23(19) . . ?
C12 C11 N2 118.46(19) . . ?
C12 C11 C10 121.3(2) . . ?
C7 C12 H12 121.0 . . ?
C11 C12 C7 117.96(19) . . ?
C11 C12 H12 121.0 . . ?
C14 C13 H13 119.1 . . ?
C14 C13 C18 121.9(2) . . ?
C18 C13 H13 119.1 . . ?
C13 C14 H14 119.9 . . ?
C15 C14 C13 120.1(3) . . ?
C15 C14 H14 119.9 . . ?
C14 C15 H15 120.6 . . ?
C16 C15 C14 118.7(3) . . ?
C16 C15 H15 120.6 . . ?
C15 C16 H16 119.0 . . ?
C15 C16 C17 122.0(2) . . ?
C17 C16 H16 119.0 . . ?
C16 C17 S1 117.42(19) . . ?
C16 C17 C18 119.7(2) . . ?
C18 C17 S1 122.8(2) . . ?
C13 C18 N1 120.86(19) . . ?
C13 C18 C17 117.5(2) . . ?
C17 C18 N1 121.6(2) . . ?
C20 C19 N1 121.5(2) . . ?
C24 C19 N1 120.81(19) . . ?
C24 C19 C20 117.7(2) . . ?
C19 C20 S1 122.80(19) . . ?
C21 C20 S1 117.45(19) . . ?
C21 C20 C19 119.6(3) . . ?
C20 C21 H21 119.2 . . ?
C22 C21 C20 121.5(2) . . ?
C22 C21 H21 119.2 . . ?
C21 C22 H22 120.4 . . ?
C23 C22 C21 119.1(3) . . ?
C23 C22 H22 120.4 . . ?
C22 C23 H23 119.8 . . ?
C22 C23 C24 120.3(3) . . ?
C24 C23 H23 119.8 . . ?
C19 C24 H24 119.3 . . ?
C23 C24 C19 121.5(2) . . ?
C23 C24 H24 119.3 . . ?
C26 C25 H25 119.7 . . ?
C26 C25 C30 120.7(3) . . ?
C30 C25 H25 119.7 . . ?
C25 C26 H26 119.3 . . ?
C27 C26 C25 121.3(3) . . ?
C27 C26 H26 119.3 . . ?
C26 C27 H27 120.5 . . ?
C26 C27 C28 119.0(3) . . ?
C28 C27 H27 120.5 . . ?
C27 C28 H28 119.5 . . ?
C27 C28 C29 120.9(3) . . ?
C29 C28 H28 119.5 . . ?
C28 C29 S2 117.4(2) . . ?
C28 C29 C30 120.6(2) . . ?
C30 C29 S2 121.86(18) . . ?
C25 C30 N2 121.3(2) . . ?
C25 C30 C29 117.4(2) . . ?
C29 C30 N2 121.22(19) . . ?
C32 C31 N2 120.8(2) . . ?
C36 C31 N2 121.6(2) . . ?
C36 C31 C32 117.6(2) . . ?
C31 C32 S2 121.97(18) . . ?
C33 C32 S2 117.4(2) . . ?
C33 C32 C31 120.5(2) . . ?
C32 C33 H33 119.5 . . ?
C34 C33 C32 121.0(3) . . ?
C34 C33 H33 119.5 . . ?
C33 C34 H34 120.3 . . ?
C33 C34 C35 119.3(3) . . ?
C35 C34 H34 120.3 . . ?
C34 C35 H35 119.8 . . ?
C34 C35 C36 120.4(3) . . ?
C36 C35 H35 119.8 . . ?
C31 C36 H36 119.4 . . ?
C35 C36 C31 121.2(3) . . ?
C35 C36 H36 119.4 . . ?

loop_
_geom_bond_atom_site_label_1
_geom_bond_atom_site_label_2
_geom_bond_distance
_geom_bond_site_symmetry_2
_geom_bond_publ_flag
Cl1 C37 1.516(13) . ?
Cl1 C37 1.661(15) 3_666 ?
C37 C37 1.34(2) 3_666 ?
S1 C17 1.752(3) . ?
S1 C20 1.749(3) . ?
S2 C29 1.751(2) . ?
S2 C32 1.756(3) . ?
O1 C5 1.380(2) . ?
O1 C8 1.387(3) . ?
N1 C2 1.440(3) . ?
N1 C18 1.410(3) . ?
N1 C19 1.410(3) . ?
N2 C11 1.444(3) . ?
N2 C30 1.412(3) . ?
N2 C31 1.414(3) . ?
C1 H1 0.9300 . ?
C1 C2 1.389(3) . ?
C1 C6 1.389(3) . ?
C2 C3 1.394(3) . ?
C3 H3 0.9300 . ?
C3 C4 1.381(3) . ?
C4 H4 0.9300 . ?
C4 C5 1.388(3) . ?
C5 C6 1.395(3) . ?
C6 C7 1.442(3) . ?
C7 C8 1.390(3) . ?
C7 C12 1.396(3) . ?
C8 C9 1.383(3) . ?
C9 H9 0.9300 . ?
C9 C10 1.377(3) . ?
C10 H10 0.9300 . ?
C10 C11 1.397(3) . ?
C11 C12 1.379(3) . ?
C12 H12 0.9300 . ?
C13 H13 0.9300 . ?
C13 C14 1.383(4) . ?
C13 C18 1.390(3) . ?
C14 H14 0.9300 . ?
C14 C15 1.375(4) . ?
C15 H15 0.9300 . ?
C15 C16 1.374(5) . ?
C16 H16 0.9300 . ?
C16 C17 1.383(4) . ?
C17 C18 1.402(3) . ?
C19 C20 1.402(3) . ?
C19 C24 1.393(3) . ?
C20 C21 1.393(4) . ?
C21 H21 0.9300 . ?
C21 C22 1.374(5) . ?
C22 H22 0.9300 . ?
C22 C23 1.371(4) . ?
C23 H23 0.9300 . ?
C23 C24 1.385(4) . ?
C24 H24 0.9300 . ?
C25 H25 0.9300 . ?
C25 C26 1.381(4) . ?
C25 C30 1.391(3) . ?
C26 H26 0.9300 . ?
C26 C27 1.362(5) . ?
C27 H27 0.9300 . ?
C27 C28 1.370(5) . ?
C28 H28 0.9300 . ?
C28 C29 1.381(4) . ?
C29 C30 1.398(3) . ?
C31 C32 1.401(3) . ?
C31 C36 1.387(3) . ?
C32 C33 1.383(3) . ?
C33 H33 0.9300 . ?
C33 C34 1.367(4) . ?
C34 H34 0.9300 . ?
C34 C35 1.377(5) . ?
C35 H35 0.9300 . ?
C35 C36 1.381(4) . ?
C36 H36 0.9300 . ?

loop_
_geom_torsion_atom_site_label_1
_geom_torsion_atom_site_label_2
_geom_torsion_atom_site_label_3
_geom_torsion_atom_site_label_4
_geom_torsion
_geom_torsion_site_symmetry_1
_geom_torsion_site_symmetry_2
_geom_torsion_site_symmetry_3
_geom_torsion_site_symmetry_4
_geom_torsion_publ_flag
C37 Cl1 C37 Cl1 -0.001(2) 3_666 . . 3_666 ?
S1 C17 C18 N1 -2.5(3) . . . . ?
S1 C17 C18 C13 175.98(17) . . . . ?
S1 C20 C21 C22 171.7(2) . . . . ?
S2 C29 C30 N2 5.8(3) . . . . ?
S2 C29 C30 C25 -173.20(17) . . . . ?
S2 C32 C33 C34 -174.0(2) . . . . ?
O1 C5 C6 C1 -178.26(18) . . . . ?
O1 C5 C6 C7 1.2(2) . . . . ?
O1 C8 C9 C10 179.0(2) . . . . ?
N1 C2 C3 C4 -176.3(2) . . . . ?
N1 C19 C20 S1 8.7(3) . . . . ?
N1 C19 C20 C21 -176.1(2) . . . . ?
N1 C19 C24 C23 178.7(2) . . . . ?
N2 C11 C12 C7 177.39(18) . . . . ?
N2 C31 C32 S2 -4.7(3) . . . . ?
N2 C31 C32 C33 179.2(2) . . . . ?
N2 C31 C36 C35 179.3(2) . . . . ?
C1 C2 C3 C4 0.7(3) . . . . ?
C1 C6 C7 C8 178.4(2) . . . . ?
C1 C6 C7 C12 -3.1(4) . . . . ?
C2 N1 C18 C13 3.2(3) . . . . ?
C2 N1 C18 C17 -178.31(19) . . . . ?
C2 N1 C19 C20 174.72(18) . . . . ?
C2 N1 C19 C24 -7.1(3) . . . . ?
C2 C1 C6 C5 0.0(3) . . . . ?
C2 C1 C6 C7 -179.3(2) . . . . ?
C2 C3 C4 C5 0.4(3) . . . . ?
C3 C4 C5 O1 178.0(2) . . . . ?
C3 C4 C5 C6 -1.4(3) . . . . ?
C4 C5 C6 C1 1.2(3) . . . . ?
C4 C5 C6 C7 -179.3(2) . . . . ?
C5 O1 C8 C7 0.4(2) . . . . ?
C5 O1 C8 C9 -179.5(2) . . . . ?
C5 C6 C7 C8 -0.9(2) . . . . ?
C5 C6 C7 C12 177.5(2) . . . . ?
C6 C1 C2 N1 176.18(18) . . . . ?
C6 C1 C2 C3 -0.9(3) . . . . ?
C6 C7 C8 O1 0.4(2) . . . . ?
C6 C7 C8 C9 -179.8(2) . . . . ?
C6 C7 C12 C11 -178.6(2) . . . . ?
C7 C8 C9 C10 -0.9(4) . . . . ?
C8 O1 C5 C4 179.6(2) . . . . ?
C8 O1 C5 C6 -1.0(2) . . . . ?
C8 C7 C12 C11 -0.3(3) . . . . ?
C8 C9 C10 C11 -0.9(4) . . . . ?
C9 C10 C11 N2 -176.7(2) . . . . ?
C9 C10 C11 C12 2.0(4) . . . . ?
C10 C11 C12 C7 -1.4(3) . . . . ?
C11 N2 C30 C25 3.4(3) . . . . ?
C11 N2 C30 C29 -175.53(19) . . . . ?
C11 N2 C31 C32 174.91(19) . . . . ?
C11 N2 C31 C36 -3.8(3) . . . . ?
C12 C7 C8 O1 -178.37(18) . . . . ?
C12 C7 C8 C9 1.5(3) . . . . ?
C13 C14 C15 C16 -1.0(5) . . . . ?
C14 C13 C18 N1 178.7(2) . . . . ?
C14 C13 C18 C17 0.2(4) . . . . ?
C14 C15 C16 C17 -0.1(5) . . . . ?
C15 C16 C17 S1 -176.1(2) . . . . ?
C15 C16 C17 C18 1.3(4) . . . . ?
C16 C17 C18 N1 -179.8(2) . . . . ?
C16 C17 C18 C13 -1.3(3) . . . . ?
C17 S1 C20 C19 -22.1(2) . . . . ?
C17 S1 C20 C21 162.64(19) . . . . ?
C18 N1 C2 C1 -92.5(2) . . . . ?
C18 N1 C2 C3 84.6(3) . . . . ?
C18 N1 C19 C20 14.0(3) . . . . ?
C18 N1 C19 C24 -167.8(2) . . . . ?
C18 C13 C14 C15 0.9(4) . . . . ?
C19 N1 C2 C1 105.1(2) . . . . ?
C19 N1 C2 C3 -77.8(3) . . . . ?
C19 N1 C18 C13 164.3(2) . . . . ?
C19 N1 C18 C17 -17.3(3) . . . . ?
C19 C20 C21 C22 -3.7(4) . . . . ?
C20 S1 C17 C16 -163.58(19) . . . . ?
C20 S1 C17 C18 19.1(2) . . . . ?
C20 C19 C24 C23 -3.1(3) . . . . ?
C20 C21 C22 C23 -1.0(4) . . . . ?
C21 C22 C23 C24 3.7(4) . . . . ?
C22 C23 C24 C19 -1.6(4) . . . . ?
C24 C19 C20 S1 -169.51(17) . . . . ?
C24 C19 C20 C21 5.6(3) . . . . ?
C25 C26 C27 C28 0.8(5) . . . . ?
C26 C25 C30 N2 -179.7(2) . . . . ?
C26 C25 C30 C29 -0.8(3) . . . . ?
C26 C27 C28 C29 1.1(5) . . . . ?
C27 C28 C29 S2 173.2(2) . . . . ?
C27 C28 C29 C30 -2.8(4) . . . . ?
C28 C29 C30 N2 -178.5(2) . . . . ?
C28 C29 C30 C25 2.6(3) . . . . ?
C29 S2 C32 C31 26.6(2) . . . . ?
C29 S2 C32 C33 -157.2(2) . . . . ?
C30 N2 C11 C10 -85.9(3) . . . . ?
C30 N2 C11 C12 95.3(2) . . . . ?
C30 N2 C31 C32 -24.9(3) . . . . ?
C30 N2 C31 C36 156.4(2) . . . . ?
C30 C25 C26 C27 -0.9(4) . . . . ?
C31 N2 C11 C10 75.2(3) . . . . ?
C31 N2 C11 C12 -103.5(2) . . . . ?
C31 N2 C30 C25 -156.6(2) . . . . ?
C31 N2 C30 C29 24.5(3) . . . . ?
C31 C32 C33 C34 2.3(4) . . . . ?
C32 S2 C29 C28 157.0(2) . . . . ?
C32 S2 C29 C30 -27.1(2) . . . . ?
C32 C31 C36 C35 0.6(4) . . . . ?
C32 C33 C34 C35 -1.0(5) . . . . ?
C33 C34 C35 C36 -0.5(5) . . . . ?
C34 C35 C36 C31 0.7(5) . . . . ?
C36 C31 C32 S2 174.04(19) . . . . ?
C36 C31 C32 C33 -2.1(3) . . . . ?
